data_7116410
loop_
_publ_author_name
'Tingting Li'
'Shengbin Zhou'
'Jiang Wang'
'Jose Luis Acena'
'Vadim A. Soloshonok'
'Hong Liu'

_publ_section_title
;
 Asymmetric synthesis of alpha-(1-oxoisoindolin-3-yl)glycine: synthetic
 and mechanistic challenges
;
_journal_name_full Chem.Commun.
_journal_page_first 1624
_journal_paper_doi 10.1039/C4cc05659K
_journal_volume 51
_journal_year 2015
_chemical_formula_sum 'C37 H38 N4 Ni O6'
_chemical_formula_weight 693.42
_chemical_name_systematic
; 
 ? 
;
_space_group_crystal_system monoclinic
_space_group_IT_number 4
_space_group_name_Hall 'P 2yb'
_space_group_name_H-M_alt 'P 1 21 1'
_symmetry_space_group_name_Hall 'P 2yb'
_symmetry_space_group_name_H-M 'P 1 21 1'
_atom_sites_solution_hydrogens mixed
_audit_creation_method SHELXL-2013
_audit_update_record
;
2014-07-21 deposited with the CCDC.
2014-12-15 downloaded from the CCDC.
;
_cell_angle_alpha 90
_cell_angle_beta 91.4940(10)
_cell_angle_gamma 90
_cell_formula_units_Z 4
_cell_length_a 8.2226(5)
_cell_length_b 39.325(2)
_cell_length_c 10.4346(7)
_cell_measurement_reflns_used 6808
_cell_measurement_temperature 293(2)
_cell_measurement_theta_max 50.648
_cell_measurement_theta_min 4.420
_cell_volume 3372.9(4)
_computing_cell_refinement 'Bruker SMART'
_computing_data_collection 'Bruker SMART'
_computing_data_reduction 'Bruker SHELXTL'
_computing_molecular_graphics 'Bruker SHELXTL'
_computing_publication_material 'Bruker SHELXTL'
_computing_structure_refinement 'SHELXL-2013 (Sheldrick, 2013)'
_computing_structure_solution 'Bruker SHELXTL'
_diffrn_ambient_temperature 293(2)
_diffrn_measured_fraction_theta_full 1.000
_diffrn_measured_fraction_theta_max 1.000
_diffrn_measurement_device_type 'CCD area detector'
_diffrn_measurement_method 'phi and omega scans'
_diffrn_radiation_type MoK\a
_diffrn_radiation_wavelength 0.71073
_diffrn_reflns_av_R_equivalents 0.0281
_diffrn_reflns_av_unetI/netI 0.0642
_diffrn_reflns_Laue_measured_fraction_full 1.000
_diffrn_reflns_Laue_measured_fraction_max 1.000
_diffrn_reflns_limit_h_max 9
_diffrn_reflns_limit_h_min -10
_diffrn_reflns_limit_k_max 47
_diffrn_reflns_limit_k_min -48
_diffrn_reflns_limit_l_max 12
_diffrn_reflns_limit_l_min -10
_diffrn_reflns_number 20431
_diffrn_reflns_point_group_measured_fraction_full 0.979
_diffrn_reflns_point_group_measured_fraction_max 0.976
_diffrn_reflns_theta_full 25.242
_diffrn_reflns_theta_max 25.997
_diffrn_reflns_theta_min 1.952
_exptl_absorpt_coefficient_mu 0.628
_exptl_absorpt_correction_T_max 0.7456
_exptl_absorpt_correction_T_min 0.6858
_exptl_absorpt_correction_type empirical
_exptl_absorpt_process_details sadabs
_exptl_crystal_colour red
_exptl_crystal_density_diffrn 1.366
_exptl_crystal_description prismatic
_exptl_crystal_F_000 1456
_exptl_crystal_size_max 0.211
_exptl_crystal_size_mid 0.156
_exptl_crystal_size_min 0.123
_refine_diff_density_max 0.495
_refine_diff_density_min -0.494
_refine_diff_density_rms 0.057
_refine_ls_abs_structure_details
; 
 Flack x determined using 4958 quotients [(I+)-(I-)]/[(I+)+(I-)] 
 (Parsons and Flack (2004), Acta Cryst. A60, s61). 
;
_refine_ls_abs_structure_Flack 0.033(7)
_refine_ls_extinction_method none
_refine_ls_goodness_of_fit_ref 1.056
_refine_ls_hydrogen_treatment mixed
_refine_ls_matrix_type full
_refine_ls_number_parameters 881
_refine_ls_number_reflns 12934
_refine_ls_number_restraints 19
_refine_ls_restrained_S_all 1.066
_refine_ls_R_factor_all 0.0541
_refine_ls_R_factor_gt 0.0485
_refine_ls_shift/su_max 0.003
_refine_ls_shift/su_mean 0.000
_refine_ls_structure_factor_coef Fsqd
_refine_ls_weighting_details 'w=1/[\s^2^(Fo^2^)+(0.0609P)^2^+0.1850P] where P=(Fo^2^+2Fc^2^)/3'
_refine_ls_weighting_scheme calc
_refine_ls_wR_factor_gt 0.1159
_refine_ls_wR_factor_ref 0.1193
_reflns_Friedel_coverage 0.923
_reflns_Friedel_fraction_full 0.957
_reflns_Friedel_fraction_max 0.951
_reflns_number_gt 11757
_reflns_number_total 12934
_reflns_threshold_expression 'I > 2\s(I)'
_cod_data_source_file c4cc05659k2.cif
_cod_data_source_block cd214120
_cod_original_cell_volume 3373.0(4)
_cod_database_code 7116410
_shelx_space_group_comment
; 
The symmetry employed for this shelxl refinement is uniquely defined 
by the following loop, which should always be used as a source of 
symmetry information in preference to the above space-group names. 
They are only intended as comments. 
;
_shelxl_version_number 2013-4

loop_
_space_group_symop_operation_xyz
'x, y, z'
'-x, y+1/2, -z'

loop_
_atom_site_label
_atom_site_type_symbol
_atom_site_fract_x
_atom_site_fract_y
_atom_site_fract_z
_atom_site_U_iso_or_equiv
_atom_site_adp_type
_atom_site_occupancy
_atom_site_site_symmetry_order
_atom_site_calc_flag
_atom_site_refinement_flags_posn
_atom_site_refinement_flags_adp
Ni1 Ni 0.00273(7) 0.93098(2) 0.35932(5) 0.03134(16) Uani 1 1 d . .
Ni2 Ni 0.31220(8) 0.64940(2) 0.20109(6) 0.03293(16) Uani 1 1 d . .
O1 O -0.1744(5) 0.91473(13) 0.6931(4) 0.0534(11) Uani 1 1 d . .
O2 O -0.1452(4) 0.91939(10) 0.4842(3) 0.0410(9) Uani 1 1 d . .
O3 O 0.1886(5) 0.93336(12) 0.0190(3) 0.0533(10) Uani 1 1 d . .
O4 O 0.0440(6) 0.84439(12) 0.9016(4) 0.0602(12) Uani 1 1 d . .
O5 O 0.2858(6) 0.60467(11) -0.1306(4) 0.0568(11) Uani 1 1 d . .
O6 O 0.2999(5) 0.61477(10) 0.0792(3) 0.0423(9) Uani 1 1 d . .
O7 O 0.2566(7) 0.69037(13) 0.5370(4) 0.0734(16) Uani 1 1 d . .
O8 O -0.1046(5) 0.64340(12) -0.3702(4) 0.0593(12) Uani 1 1 d . .
O9 O 0.2025(10) 0.53904(18) 0.9682(11) 0.134(3) Uani 1 1 d D .
H9 H 0.2319 0.5575 0.9408 0.201 Uiso 1 1 calc R U
O10 O 0.8931(11) 0.6698(2) 0.3872(6) 0.113(2) Uani 1 1 d D .
H10 H 0.8914 0.6620 0.4601 0.169 Uiso 1 1 calc R U
O11 O 0.5584(9) 0.8784(2) 0.5829(17) 0.185(5) Uani 1 1 d D .
H11A H 0.6430 0.8885 0.5678 0.277 Uiso 1 1 calc R U
O12 O 0.0152(11) 0.77407(18) -0.0406(8) 0.113(2) Uani 1 1 d D .
H12 H 0.0031 0.7943 -0.0572 0.169 Uiso 1 1 calc R U
N1 N 0.1404(5) 0.94431(10) 0.4941(4) 0.0306(9) Uani 1 1 d . .
N2 N 0.1348(5) 0.94664(11) 0.2308(4) 0.0328(9) Uani 1 1 d . .
N3 N -0.1472(5) 0.91582(11) 0.2268(4) 0.0332(9) Uani 1 1 d . .
N4 N 0.1490(6) 0.88934(13) 0.7912(5) 0.0402(11) Uani 1 1 d . .
N5 N 0.3400(5) 0.67849(11) 0.0629(4) 0.0323(9) Uani 1 1 d . .
N6 N 0.3323(6) 0.68288(11) 0.3254(4) 0.0357(10) Uani 1 1 d . .
N7 N 0.2903(5) 0.61614(12) 0.3369(4) 0.0378(10) Uani 1 1 d . .
N8 N 0.0858(7) 0.66932(14) -0.2386(5) 0.0466(12) Uani 1 1 d . .
C1 C -0.0918(6) 0.92098(13) 0.6011(5) 0.0331(11) Uani 1 1 d . .
C2 C 0.0862(6) 0.93060(14) 0.6178(4) 0.0316(10) Uani 1 1 d . .
H2 H 0.0968 0.9484 0.6833 0.038 Uiso 1 1 calc R U
C3 C 0.2594(6) 0.96585(13) 0.4902(5) 0.0329(11) Uani 1 1 d . .
C4 C 0.3148(6) 0.98080(13) 0.3719(5) 0.0336(11) Uani 1 1 d . .
C5 C 0.4300(7) 1.00748(15) 0.3822(5) 0.0441(13) Uani 1 1 d . .
H5 H 0.4721 1.0131 0.4630 0.053 Uiso 1 1 calc R U
C6 C 0.4821(8) 1.02528(16) 0.2786(6) 0.0502(15) Uani 1 1 d . .
H6 H 0.5589 1.0425 0.2883 0.060 Uiso 1 1 calc R U
C7 C 0.4176(8) 1.01703(17) 0.1591(6) 0.0518(15) Uani 1 1 d . .
H7 H 0.4479 1.0295 0.0880 0.062 Uiso 1 1 calc R U
C8 C 0.3094(8) 0.99069(15) 0.1436(5) 0.0457(14) Uani 1 1 d . .
H8A H 0.2712 0.9852 0.0615 0.055 Uiso 1 1 calc R U
C9 C 0.2546(6) 0.97169(13) 0.2481(5) 0.0326(11) Uani 1 1 d . .
C10 C 0.1008(6) 0.93253(14) 0.1136(4) 0.0369(11) Uani 1 1 d . .
C11 C -0.0613(7) 0.91440(15) 0.1027(5) 0.0388(12) Uani 1 1 d . .
H11 H -0.0437 0.8906 0.0787 0.047 Uiso 1 1 calc R U
C12 C -0.1716(8) 0.9314(3) 0.0024(5) 0.0677(19) Uani 1 1 d D .
H12A H -0.1129 0.9492 -0.0416 0.081 Uiso 1 1 calc R U
H12B H -0.2096 0.9149 -0.0606 0.081 Uiso 1 1 calc R U
C13 C -0.3062(12) 0.9456(3) 0.0683(8) 0.092(3) Uani 1 1 d D .
H13A H -0.4057 0.9340 0.0421 0.110 Uiso 1 1 calc R U
H13B H -0.3178 0.9695 0.0468 0.110 Uiso 1 1 calc R U
C14 C -0.2787(7) 0.94182(15) 0.2082(5) 0.0437(13) Uani 1 1 d . .
H14A H -0.3776 0.9343 0.2484 0.052 Uiso 1 1 calc R U
H14B H -0.2455 0.9633 0.2461 0.052 Uiso 1 1 calc R U
C15 C -0.2150(7) 0.88123(15) 0.2604(6) 0.0456(14) Uani 1 1 d . .
H15A H -0.2662 0.8830 0.3428 0.055 Uiso 1 1 calc R U
H15B H -0.1246 0.8655 0.2706 0.055 Uiso 1 1 calc R U
C16 C -0.3375(7) 0.86591(14) 0.1653(5) 0.0407(13) Uani 1 1 d . .
C17 C -0.5024(9) 0.87080(19) 0.1799(8) 0.068(2) Uani 1 1 d . .
H17 H -0.5400 0.8836 0.2479 0.081 Uiso 1 1 calc R U
C18 C -0.6109(10) 0.8564(2) 0.0920(11) 0.088(3) Uani 1 1 d . .
H18 H -0.7217 0.8602 0.1003 0.105 Uiso 1 1 calc R U
C19 C -0.5598(13) 0.8370(2) -0.0056(9) 0.083(3) Uani 1 1 d . .
H19 H -0.6346 0.8276 -0.0637 0.100 Uiso 1 1 calc R U
C20 C -0.3994(11) 0.83136(19) -0.0181(7) 0.069(2) Uani 1 1 d . .
H20 H -0.3638 0.8176 -0.0841 0.083 Uiso 1 1 calc R U
C21 C -0.2872(9) 0.84591(16) 0.0664(6) 0.0558(16) Uani 1 1 d . .
H21 H -0.1767 0.8421 0.0561 0.067 Uiso 1 1 calc R U
C22 C 0.3409(6) 0.97800(13) 0.6124(5) 0.0343(11) Uani 1 1 d . .
C23 C 0.2740(7) 1.00502(15) 0.6776(5) 0.0439(13) Uani 1 1 d . .
H23 H 0.1747 1.0141 0.6501 0.053 Uiso 1 1 calc R U
C24 C 0.3561(8) 1.01851(17) 0.7847(6) 0.0539(16) Uani 1 1 d . .
H24 H 0.3135 1.0371 0.8276 0.065 Uiso 1 1 calc R U
C25 C 0.5019(8) 1.00405(18) 0.8267(6) 0.0549(17) Uani 1 1 d . .
H25 H 0.5569 1.0126 0.8987 0.066 Uiso 1 1 calc R U
C26 C 0.5648(7) 0.97674(18) 0.7603(5) 0.0503(15) Uani 1 1 d . .
H26 H 0.6630 0.9672 0.7882 0.060 Uiso 1 1 calc R U
C27 C 0.4865(7) 0.96363(16) 0.6557(5) 0.0448(13) Uani 1 1 d . .
H27 H 0.5300 0.9451 0.6131 0.054 Uiso 1 1 calc R U
C28 C 0.1888(6) 0.89903(14) 0.6616(4) 0.0336(11) Uani 1 1 d . .
H28 H 0.3051 0.9042 0.6572 0.040 Uiso 1 1 calc R U
C29 C 0.0871(7) 0.85788(15) 0.8006(6) 0.0445(13) Uani 1 1 d . .
C30 C 0.0887(8) 0.84302(15) 0.6718(6) 0.0473(14) Uani 1 1 d . .
C31 C 0.1503(7) 0.86667(15) 0.5882(5) 0.0422(13) Uani 1 1 d . .
C32 C 0.1735(9) 0.85854(18) 0.4612(6) 0.0580(17) Uani 1 1 d . .
H32 H 0.2163 0.8743 0.4047 0.070 Uiso 1 1 calc R U
C33 C 0.1301(13) 0.8257(2) 0.4207(9) 0.087(3) Uani 1 1 d . .
H33 H 0.1451 0.8194 0.3360 0.105 Uiso 1 1 calc R U
C34 C 0.0667(14) 0.8030(2) 0.5034(10) 0.093(3) Uani 1 1 d . .
H34 H 0.0378 0.7815 0.4739 0.112 Uiso 1 1 calc R U
C35 C 0.0438(11) 0.81119(19) 0.6305(8) 0.074(2) Uani 1 1 d . .
H35 H -0.0008 0.7955 0.6864 0.089 Uiso 1 1 calc R U
C36 C 0.2931(7) 0.62409(15) -0.0400(5) 0.0403(12) Uani 1 1 d . .
C37 C 0.2916(7) 0.66219(14) -0.0601(5) 0.0355(12) Uani 1 1 d . .
H37 H 0.3707 0.6681 -0.1251 0.043 Uiso 1 1 calc R U
C38 C 0.4107(6) 0.70729(13) 0.0656(5) 0.0328(11) Uani 1 1 d . .
C39 C 0.4413(7) 0.72663(14) 0.1846(5) 0.0379(12) Uani 1 1 d . .
C40 C 0.5160(9) 0.75843(15) 0.1727(6) 0.0551(17) Uani 1 1 d . .
H40 H 0.5519 0.7650 0.0927 0.066 Uiso 1 1 calc R U
C41 C 0.5382(12) 0.77994(16) 0.2731(7) 0.074(2) Uani 1 1 d . .
H41 H 0.5915 0.8006 0.2632 0.088 Uiso 1 1 calc R U
C42 C 0.4803(13) 0.77047(18) 0.3887(7) 0.085(3) Uani 1 1 d . .
H42 H 0.4903 0.7854 0.4576 0.101 Uiso 1 1 calc R U
C43 C 0.4076(12) 0.73947(17) 0.4064(6) 0.071(2) Uani 1 1 d . .
H43 H 0.3691 0.7340 0.4868 0.086 Uiso 1 1 calc R U
C44 C 0.3898(7) 0.71601(14) 0.3066(5) 0.0401(12) Uani 1 1 d . .
C45 C 0.2863(8) 0.67237(16) 0.4444(5) 0.0464(14) Uani 1 1 d . .
C46 C 0.2784(8) 0.63427(15) 0.4618(5) 0.0430(13) Uani 1 1 d . .
H46 H 0.1756 0.6282 0.5015 0.052 Uiso 1 1 calc R U
C47 C 0.4188(12) 0.6222(3) 0.5467(8) 0.087(3) Uani 1 1 d D U
H47A H 0.4650 0.6409 0.5961 0.105 Uiso 1 1 calc R U
H47B H 0.3837 0.6047 0.6051 0.105 Uiso 1 1 calc R U
C48 C 0.5368(14) 0.6088(4) 0.4572(11) 0.125(4) Uani 1 1 d D U
H48A H 0.6107 0.6266 0.4315 0.150 Uiso 1 1 calc R U
H48B H 0.5999 0.5907 0.4973 0.150 Uiso 1 1 calc R U
C49 C 0.4453(7) 0.59582(17) 0.3460(6) 0.0511(15) Uani 1 1 d . .
H49A H 0.4213 0.5719 0.3568 0.061 Uiso 1 1 calc R U
H49B H 0.5072 0.5986 0.2689 0.061 Uiso 1 1 calc R U
C50 C 0.1419(7) 0.59451(16) 0.3070(5) 0.0463(14) Uani 1 1 d . .
H50A H 0.0478 0.6093 0.2985 0.056 Uiso 1 1 calc R U
H50B H 0.1561 0.5835 0.2249 0.056 Uiso 1 1 calc R U
C51 C 0.1076(7) 0.56758(14) 0.4062(5) 0.0399(12) Uani 1 1 d . .
C52 C 0.0052(8) 0.57433(15) 0.5077(6) 0.0510(15) Uani 1 1 d . .
H52 H -0.0469 0.5953 0.5113 0.061 Uiso 1 1 calc R U
C53 C -0.0200(10) 0.55126(19) 0.6006(7) 0.066(2) Uani 1 1 d . .
H53 H -0.0889 0.5564 0.6671 0.080 Uiso 1 1 calc R U
C54 C 0.0557(9) 0.52022(19) 0.5972(7) 0.066(2) Uani 1 1 d . .
H54 H 0.0410 0.5046 0.6628 0.079 Uiso 1 1 calc R U
C55 C 0.1523(8) 0.51233(16) 0.4975(9) 0.065(2) Uani 1 1 d . .
H55 H 0.2035 0.4913 0.4947 0.078 Uiso 1 1 calc R U
C56 C 0.1744(8) 0.53565(15) 0.4006(7) 0.0530(16) Uani 1 1 d . .
H56 H 0.2354 0.5296 0.3303 0.064 Uiso 1 1 calc R U
C57 C 0.4723(7) 0.72287(13) -0.0561(5) 0.0360(11) Uani 1 1 d . .
C58 C 0.6260(8) 0.71400(17) -0.0942(6) 0.0549(16) Uani 1 1 d . .
H58 H 0.6877 0.6986 -0.0458 0.066 Uiso 1 1 calc R U
C59 C 0.6890(10) 0.7279(2) -0.2047(7) 0.070(2) Uani 1 1 d . .
H59 H 0.7930 0.7219 -0.2295 0.084 Uiso 1 1 calc R U
C60 C 0.6004(10) 0.7501(2) -0.2767(6) 0.066(2) Uani 1 1 d . .
H60 H 0.6431 0.7593 -0.3506 0.079 Uiso 1 1 calc R U
C61 C 0.4466(9) 0.75903(18) -0.2399(6) 0.0595(18) Uani 1 1 d . .
H61 H 0.3864 0.7745 -0.2890 0.071 Uiso 1 1 calc R U
C62 C 0.3800(8) 0.74531(15) -0.1312(6) 0.0475(14) Uani 1 1 d . .
H62 H 0.2749 0.7510 -0.1085 0.057 Uiso 1 1 calc R U
C63 C 0.1204(7) 0.67538(15) -0.1038(5) 0.0397(12) Uani 1 1 d . .
H63 H 0.1129 0.6998 -0.0862 0.048 Uiso 1 1 calc R U
C64 C -0.0486(7) 0.65105(16) -0.2634(5) 0.0428(12) Uani 1 1 d . .
C65 C -0.1136(7) 0.64216(14) -0.1385(5) 0.0432(13) Uani 1 1 d . .
C66 C -0.0214(6) 0.65722(14) -0.0440(5) 0.0379(12) Uani 1 1 d . .
C67 C -0.0672(7) 0.6549(2) 0.0824(5) 0.0554(17) Uani 1 1 d . .
H67 H -0.0073 0.6658 0.1470 0.066 Uiso 1 1 calc R U
C68 C -0.2037(8) 0.6360(2) 0.1113(7) 0.067(2) Uani 1 1 d . .
H68 H -0.2359 0.6342 0.1958 0.081 Uiso 1 1 calc R U
C69 C -0.2922(8) 0.6198(2) 0.0142(7) 0.0634(19) Uani 1 1 d . .
H69 H -0.3813 0.6065 0.0350 0.076 Uiso 1 1 calc R U
C70 C -0.2518(8) 0.62284(17) -0.1100(7) 0.0545(16) Uani 1 1 d . .
H70 H -0.3137 0.6125 -0.1748 0.065 Uiso 1 1 calc R U
C71 C 0.0414(14) 0.5398(3) 0.9876(12) 0.123(4) Uani 1 1 d D .
H71A H 0.0138 0.5224 1.0476 0.185 Uiso 1 1 calc R U
H71B H -0.0164 0.5360 0.9078 0.185 Uiso 1 1 calc R U
H71C H 0.0120 0.5616 1.0212 0.185 Uiso 1 1 calc R U
C72 C 0.853(2) 0.7041(4) 0.3899(13) 0.163(7) Uani 1 1 d D .
H72A H 0.7777 0.7081 0.4573 0.245 Uiso 1 1 calc R U
H72B H 0.8030 0.7105 0.3092 0.245 Uiso 1 1 calc R U
H72C H 0.9492 0.7174 0.4051 0.245 Uiso 1 1 calc R U
C73 C 0.5913(19) 0.8473(4) 0.6153(18) 0.163(7) Uani 1 1 d D .
H73A H 0.6598 0.8473 0.6912 0.245 Uiso 1 1 calc R U
H73B H 0.6464 0.8363 0.5469 0.245 Uiso 1 1 calc R U
H73C H 0.4920 0.8355 0.6318 0.245 Uiso 1 1 calc R U
C74 C 0.005(2) 0.7693(4) 0.0889(13) 0.142(5) Uani 1 1 d D .
H74A H 0.1025 0.7776 0.1310 0.212 Uiso 1 1 calc R U
H74B H -0.0067 0.7454 0.1066 0.212 Uiso 1 1 calc R U
H74C H -0.0871 0.7814 0.1200 0.212 Uiso 1 1 calc R U
H4 H 0.174(10) 0.900(2) 0.847(8) 0.07(2) Uiso 1 1 d . .
H8 H 0.147(8) 0.6761(17) -0.288(6) 0.046(18) Uiso 1 1 d . .

loop_
_atom_site_aniso_label
_atom_site_aniso_U_11
_atom_site_aniso_U_22
_atom_site_aniso_U_33
_atom_site_aniso_U_23
_atom_site_aniso_U_13
_atom_site_aniso_U_12
Ni1 0.0332(3) 0.0389(3) 0.0218(3) -0.0006(3) -0.0012(2) -0.0035(3)
Ni2 0.0367(3) 0.0368(3) 0.0256(3) 0.0028(3) 0.0060(2) -0.0056(3)
O1 0.036(2) 0.097(3) 0.027(2) 0.004(2) 0.0087(16) -0.001(2)
O2 0.038(2) 0.060(2) 0.0250(18) 0.0012(16) 0.0017(15) -0.0071(17)
O3 0.066(3) 0.061(2) 0.034(2) -0.013(2) 0.0126(18) -0.020(2)
O4 0.056(3) 0.065(3) 0.060(3) 0.020(2) 0.013(2) -0.003(2)
O5 0.079(3) 0.053(2) 0.039(2) -0.013(2) 0.009(2) -0.006(2)
O6 0.053(2) 0.041(2) 0.034(2) -0.0022(16) 0.0110(17) -0.0099(18)
O7 0.120(5) 0.071(3) 0.031(2) -0.011(2) 0.031(3) -0.032(3)
O8 0.063(3) 0.078(3) 0.037(2) -0.014(2) -0.0041(19) -0.006(2)
O9 0.094(6) 0.083(5) 0.224(10) 0.054(6) 0.003(6) 0.007(4)
O10 0.148(7) 0.121(6) 0.068(4) 0.004(4) -0.009(4) 0.013(5)
O11 0.060(4) 0.105(6) 0.389(18) -0.027(9) -0.011(7) -0.016(4)
O12 0.129(6) 0.083(4) 0.128(6) -0.001(4) 0.028(5) 0.001(4)
N1 0.031(2) 0.036(2) 0.025(2) -0.0012(16) -0.0001(16) -0.0020(18)
N2 0.038(2) 0.039(2) 0.021(2) -0.0009(17) 0.0005(17) -0.0055(19)
N3 0.038(2) 0.038(2) 0.022(2) 0.0004(17) -0.0051(17) -0.0020(19)
N4 0.046(3) 0.046(3) 0.029(2) -0.001(2) -0.003(2) -0.006(2)
N5 0.031(2) 0.039(2) 0.027(2) 0.0030(18) 0.0044(17) -0.0034(18)
N6 0.040(2) 0.042(2) 0.025(2) 0.0043(19) 0.0054(17) -0.008(2)
N7 0.036(2) 0.043(2) 0.035(2) 0.0116(19) 0.0060(19) -0.0046(19)
N8 0.047(3) 0.066(3) 0.027(2) 0.005(2) 0.004(2) -0.012(3)
C1 0.037(3) 0.038(3) 0.025(2) -0.002(2) 0.004(2) 0.001(2)
C2 0.038(3) 0.036(2) 0.021(2) -0.001(2) 0.0026(17) -0.002(2)
C3 0.034(3) 0.037(3) 0.027(2) -0.002(2) -0.002(2) 0.004(2)
C4 0.030(3) 0.039(3) 0.031(3) -0.002(2) 0.002(2) 0.000(2)
C5 0.045(3) 0.051(3) 0.036(3) -0.007(2) -0.003(2) -0.007(3)
C6 0.054(4) 0.052(3) 0.045(3) -0.004(3) 0.008(3) -0.020(3)
C7 0.060(4) 0.061(4) 0.035(3) 0.002(3) 0.012(3) -0.016(3)
C8 0.057(4) 0.050(3) 0.030(3) -0.002(2) 0.004(2) -0.015(3)
C9 0.032(3) 0.034(3) 0.031(3) -0.001(2) 0.002(2) 0.002(2)
C10 0.051(3) 0.035(2) 0.025(2) -0.002(2) 0.002(2) -0.001(3)
C11 0.045(3) 0.043(3) 0.028(3) -0.006(2) -0.003(2) -0.001(2)
C12 0.055(4) 0.117(6) 0.030(3) 0.007(4) -0.009(3) 0.008(5)
C13 0.101(7) 0.111(7) 0.063(5) 0.023(5) 0.004(5) 0.050(6)
C14 0.045(3) 0.050(3) 0.036(3) -0.007(2) -0.003(2) 0.004(3)
C15 0.047(3) 0.051(3) 0.039(3) 0.007(3) -0.010(2) -0.012(3)
C16 0.040(3) 0.042(3) 0.041(3) 0.004(2) -0.002(2) -0.006(2)
C17 0.050(4) 0.059(4) 0.094(5) -0.020(4) 0.009(4) -0.010(3)
C18 0.047(4) 0.058(4) 0.156(10) 0.007(6) -0.030(5) -0.004(4)
C19 0.098(7) 0.058(5) 0.092(6) 0.006(4) -0.052(5) -0.018(5)
C20 0.097(7) 0.059(4) 0.052(4) -0.010(3) -0.003(4) -0.027(4)
C21 0.062(4) 0.051(3) 0.054(4) -0.011(3) 0.010(3) -0.017(3)
C22 0.036(3) 0.040(3) 0.028(3) 0.002(2) -0.002(2) -0.008(2)
C23 0.037(3) 0.051(3) 0.044(3) -0.007(3) -0.003(2) 0.000(2)
C24 0.068(4) 0.059(4) 0.035(3) -0.014(3) 0.007(3) -0.007(3)
C25 0.061(4) 0.074(4) 0.029(3) -0.001(3) -0.008(3) -0.019(3)
C26 0.041(3) 0.076(4) 0.033(3) 0.011(3) -0.008(2) -0.006(3)
C27 0.044(3) 0.051(3) 0.039(3) 0.003(3) -0.001(2) -0.001(3)
C28 0.029(3) 0.046(3) 0.026(3) 0.007(2) -0.0011(19) -0.003(2)
C29 0.038(3) 0.053(3) 0.042(3) 0.012(3) 0.004(2) 0.002(3)
C30 0.046(3) 0.042(3) 0.053(4) 0.001(3) 0.002(3) 0.003(3)
C31 0.039(3) 0.050(3) 0.037(3) -0.009(3) -0.003(2) 0.008(3)
C32 0.069(4) 0.066(4) 0.039(3) -0.010(3) 0.000(3) 0.018(3)
C33 0.124(8) 0.075(5) 0.063(5) -0.033(5) -0.006(5) 0.029(5)
C34 0.127(9) 0.062(5) 0.089(7) -0.034(5) -0.010(6) -0.003(5)
C35 0.082(6) 0.053(4) 0.088(6) -0.010(4) 0.003(4) -0.010(4)
C36 0.036(3) 0.048(3) 0.038(3) -0.005(3) 0.009(2) -0.005(2)
C37 0.036(3) 0.048(3) 0.022(2) 0.001(2) 0.008(2) -0.005(2)
C38 0.036(3) 0.037(3) 0.026(2) 0.005(2) 0.003(2) 0.003(2)
C39 0.046(3) 0.038(3) 0.029(3) 0.005(2) 0.001(2) 0.000(2)
C40 0.088(5) 0.042(3) 0.035(3) 0.006(3) -0.003(3) -0.015(3)
C41 0.138(8) 0.033(3) 0.050(4) 0.007(3) -0.007(4) -0.022(4)
C42 0.168(9) 0.049(4) 0.036(4) -0.007(3) 0.001(4) -0.032(5)
C43 0.130(7) 0.048(4) 0.037(3) -0.004(3) 0.014(4) -0.015(4)
C44 0.047(3) 0.040(3) 0.033(3) 0.002(2) 0.000(2) 0.000(2)
C45 0.056(4) 0.054(3) 0.029(3) -0.001(3) 0.006(2) -0.019(3)
C46 0.054(4) 0.051(3) 0.024(3) 0.009(2) 0.006(2) -0.010(3)
C47 0.109(7) 0.099(6) 0.052(4) 0.014(4) -0.026(4) 0.018(5)
C48 0.105(7) 0.153(9) 0.114(8) -0.020(7) -0.056(6) 0.049(7)
C49 0.041(3) 0.054(3) 0.059(4) 0.019(3) 0.008(3) 0.001(3)
C50 0.041(3) 0.057(4) 0.040(3) 0.014(3) 0.000(2) -0.011(3)
C51 0.035(3) 0.038(3) 0.047(3) 0.007(2) 0.002(2) -0.006(2)
C52 0.048(4) 0.038(3) 0.068(4) 0.008(3) 0.014(3) -0.008(3)
C53 0.077(5) 0.069(5) 0.055(4) 0.002(3) 0.032(3) -0.027(4)
C54 0.069(5) 0.061(4) 0.067(5) 0.028(4) -0.013(4) -0.022(4)
C55 0.045(4) 0.036(3) 0.114(6) 0.016(4) 0.001(4) -0.004(3)
C56 0.040(3) 0.042(3) 0.078(5) -0.003(3) 0.017(3) -0.007(3)
C57 0.047(3) 0.034(3) 0.027(3) 0.005(2) 0.002(2) -0.005(2)
C58 0.051(4) 0.056(4) 0.059(4) 0.020(3) 0.014(3) 0.010(3)
C59 0.076(5) 0.064(4) 0.073(5) 0.011(4) 0.038(4) 0.003(4)
C60 0.089(6) 0.069(4) 0.041(4) 0.011(3) 0.018(4) -0.018(4)
C61 0.079(5) 0.062(4) 0.038(3) 0.021(3) 0.002(3) 0.003(4)
C62 0.051(4) 0.043(3) 0.048(3) 0.008(3) 0.001(3) -0.002(3)
C63 0.048(3) 0.048(3) 0.023(3) -0.001(2) 0.003(2) 0.001(2)
C64 0.048(3) 0.050(3) 0.031(3) -0.005(3) -0.001(2) 0.002(3)
C65 0.039(3) 0.048(3) 0.043(3) 0.006(2) 0.005(2) 0.004(2)
C66 0.032(3) 0.050(3) 0.032(3) 0.005(2) 0.004(2) 0.002(2)
C67 0.034(3) 0.100(5) 0.032(3) 0.005(3) 0.006(2) 0.007(3)
C68 0.038(3) 0.106(6) 0.057(4) 0.026(4) 0.014(3) 0.013(4)
C69 0.034(3) 0.088(5) 0.068(5) 0.022(4) 0.004(3) 0.001(3)
C70 0.037(3) 0.065(4) 0.062(4) 0.005(3) 0.000(3) -0.004(3)
C71 0.101(9) 0.138(10) 0.130(10) 0.003(8) -0.001(7) -0.029(7)
C72 0.238(19) 0.130(11) 0.121(11) 0.035(9) -0.003(11) 0.062(12)
C73 0.138(13) 0.104(10) 0.25(2) -0.001(12) -0.032(12) -0.014(9)
C74 0.171(14) 0.133(11) 0.122(10) 0.031(9) 0.043(9) 0.032(10)

loop_
_atom_type_symbol
_atom_type_description
_atom_type_scat_dispersion_real
_atom_type_scat_dispersion_imag
_atom_type_scat_source
C C 0.0033 0.0016 'International Tables Vol C Tables 4.2.6.8 and 6.1.1.4'
H H 0.0000 0.0000 'International Tables Vol C Tables 4.2.6.8 and 6.1.1.4'
N N 0.0061 0.0033 'International Tables Vol C Tables 4.2.6.8 and 6.1.1.4'
O O 0.0106 0.0060 'International Tables Vol C Tables 4.2.6.8 and 6.1.1.4'
Ni Ni 0.3393 1.1124 'International Tables Vol C Tables 4.2.6.8 and 6.1.1.4'

loop_
_geom_angle_atom_site_label_1
_geom_angle_atom_site_label_2
_geom_angle_atom_site_label_3
_geom_angle
N2 Ni1 N1 95.60(18)
N2 Ni1 O2 173.56(19)
N1 Ni1 O2 86.28(17)
N2 Ni1 N3 87.66(18)
N1 Ni1 N3 176.70(19)
O2 Ni1 N3 90.53(17)
N6 Ni2 N5 95.48(19)
N6 Ni2 O6 177.5(2)
N5 Ni2 O6 85.75(17)
N6 Ni2 N7 88.61(18)
N5 Ni2 N7 175.4(2)
O6 Ni2 N7 90.07(18)
C1 O2 Ni1 116.0(3)
C36 O6 Ni2 116.6(4)
C71 O9 H9 109.5
C72 O10 H10 109.5
C73 O11 H11A 109.5
C74 O12 H12 109.5
C3 N1 C2 120.7(4)
C3 N1 Ni1 127.3(3)
C2 N1 Ni1 111.5(3)
C10 N2 C9 121.9(4)
C10 N2 Ni1 113.8(3)
C9 N2 Ni1 124.3(3)
C11 N3 C14 105.7(4)
C11 N3 C15 110.7(4)
C14 N3 C15 112.0(4)
C11 N3 Ni1 109.1(3)
C14 N3 Ni1 109.2(3)
C15 N3 Ni1 110.2(3)
C29 N4 C28 113.9(5)
C29 N4 H4 124(6)
C28 N4 H4 122(6)
C38 N5 C37 121.1(4)
C38 N5 Ni2 126.5(3)
C37 N5 Ni2 111.7(3)
C45 N6 C44 120.6(5)
C45 N6 Ni2 113.5(4)
C44 N6 Ni2 125.9(3)
C46 N7 C49 105.8(4)
C46 N7 C50 112.2(4)
C49 N7 C50 113.0(5)
C46 N7 Ni2 109.0(3)
C49 N7 Ni2 108.0(3)
C50 N7 Ni2 108.5(3)
C64 N8 C63 114.6(5)
C64 N8 H8 127(5)
C63 N8 H8 118(5)
O1 C1 O2 123.7(5)
O1 C1 C2 121.2(4)
O2 C1 C2 115.1(4)
N1 C2 C1 107.6(4)
N1 C2 C28 111.9(4)
C1 C2 C28 110.3(4)
N1 C2 H2 109.0
C1 C2 H2 109.0
C28 C2 H2 109.0
N1 C3 C4 123.1(4)
N1 C3 C22 120.1(4)
C4 C3 C22 116.7(4)
C5 C4 C9 118.2(5)
C5 C4 C3 117.4(5)
C9 C4 C3 124.3(5)
C6 C5 C4 122.9(5)
C6 C5 H5 118.5
C4 C5 H5 118.5
C5 C6 C7 118.2(5)
C5 C6 H6 120.9
C7 C6 H6 120.9
C8 C7 C6 121.1(5)
C8 C7 H7 119.4
C6 C7 H7 119.4
C7 C8 C9 122.0(5)
C7 C8 H8A 119.0
C9 C8 H8A 119.0
N2 C9 C8 120.8(5)
N2 C9 C4 121.5(4)
C8 C9 C4 117.5(5)
O3 C10 N2 126.4(5)
O3 C10 C11 118.9(5)
N2 C10 C11 114.7(4)
N3 C11 C10 110.7(4)
N3 C11 C12 107.1(5)
C10 C11 C12 110.6(5)
N3 C11 H11 109.5
C10 C11 H11 109.5
C12 C11 H11 109.5
C13 C12 C11 107.1(5)
C13 C12 H12A 110.3
C11 C12 H12A 110.3
C13 C12 H12B 110.3
C11 C12 H12B 110.3
H12A C12 H12B 108.5
C12 C13 C14 109.6(6)
C12 C13 H13A 109.8
C14 C13 H13A 109.8
C12 C13 H13B 109.8
C14 C13 H13B 109.8
H13A C13 H13B 108.2
C13 C14 N3 106.7(5)
C13 C14 H14A 110.4
N3 C14 H14A 110.4
C13 C14 H14B 110.4
N3 C14 H14B 110.4
H14A C14 H14B 108.6
N3 C15 C16 116.5(4)
N3 C15 H15A 108.2
C16 C15 H15A 108.2
N3 C15 H15B 108.2
C16 C15 H15B 108.2
H15A C15 H15B 107.3
C21 C16 C17 118.6(6)
C21 C16 C15 120.7(6)
C17 C16 C15 120.6(6)
C16 C17 C18 119.2(8)
C16 C17 H17 120.4
C18 C17 H17 120.4
C19 C18 C17 121.6(8)
C19 C18 H18 119.2
C17 C18 H18 119.2
C20 C19 C18 119.4(7)
C20 C19 H19 120.3
C18 C19 H19 120.3
C19 C20 C21 120.6(8)
C19 C20 H20 119.7
C21 C20 H20 119.7
C16 C21 C20 120.5(7)
C16 C21 H21 119.7
C20 C21 H21 119.7
C23 C22 C27 120.2(5)
C23 C22 C3 119.1(5)
C27 C22 C3 120.5(5)
C22 C23 C24 119.7(6)
C22 C23 H23 120.2
C24 C23 H23 120.2
C25 C24 C23 119.6(6)
C25 C24 H24 120.2
C23 C24 H24 120.2
C26 C25 C24 119.4(5)
C26 C25 H25 120.3
C24 C25 H25 120.3
C27 C26 C25 121.4(6)
C27 C26 H26 119.3
C25 C26 H26 119.3
C26 C27 C22 119.7(6)
C26 C27 H27 120.2
C22 C27 H27 120.2
N4 C28 C31 101.6(4)
N4 C28 C2 110.4(4)
C31 C28 C2 114.6(4)
N4 C28 H28 110.0
C31 C28 H28 110.0
C2 C28 H28 110.0
O4 C29 N4 125.0(6)
O4 C29 C30 128.2(6)
N4 C29 C30 106.8(5)
C35 C30 C31 121.1(7)
C35 C30 C29 130.0(6)
C31 C30 C29 108.9(5)
C30 C31 C32 120.8(6)
C30 C31 C28 108.8(5)
C32 C31 C28 130.3(6)
C31 C32 C33 117.5(8)
C31 C32 H32 121.3
C33 C32 H32 121.3
C34 C33 C32 120.9(8)
C34 C33 H33 119.5
C32 C33 H33 119.5
C33 C34 C35 121.5(8)
C33 C34 H34 119.2
C35 C34 H34 119.2
C30 C35 C34 118.1(8)
C30 C35 H35 120.9
C34 C35 H35 120.9
O5 C36 O6 124.6(5)
O5 C36 C37 121.0(5)
O6 C36 C37 114.4(5)
N5 C37 C36 107.9(4)
N5 C37 C63 109.3(4)
C36 C37 C63 112.0(5)
N5 C37 H37 109.2
C36 C37 H37 109.2
C63 C37 H37 109.2
N5 C38 C39 123.1(4)
N5 C38 C57 120.4(4)
C39 C38 C57 116.5(4)
C40 C39 C44 119.1(5)
C40 C39 C38 116.9(5)
C44 C39 C38 123.9(5)
C41 C40 C39 122.6(6)
C41 C40 H40 118.7
C39 C40 H40 118.7
C40 C41 C42 118.1(6)
C40 C41 H41 120.9
C42 C41 H41 120.9
C41 C42 C43 121.7(6)
C41 C42 H42 119.1
C43 C42 H42 119.1
C42 C43 C44 121.6(6)
C42 C43 H43 119.2
C44 C43 H43 119.2
C43 C44 N6 122.6(5)
C43 C44 C39 116.6(5)
N6 C44 C39 120.7(5)
O7 C45 N6 127.2(6)
O7 C45 C46 117.8(5)
N6 C45 C46 114.9(5)
N7 C46 C45 111.4(4)
N7 C46 C47 107.2(6)
C45 C46 C47 110.3(6)
N7 C46 H46 109.3
C45 C46 H46 109.3
C47 C46 H46 109.3
C48 C47 C46 104.4(6)
C48 C47 H47A 110.9
C46 C47 H47A 110.9
C48 C47 H47B 110.9
C46 C47 H47B 110.9
H47A C47 H47B 108.9
C49 C48 C47 107.3(8)
C49 C48 H48A 110.3
C47 C48 H48A 110.3
C49 C48 H48B 110.3
C47 C48 H48B 110.3
H48A C48 H48B 108.5
C48 C49 N7 106.5(6)
C48 C49 H49A 110.4
N7 C49 H49A 110.4
C48 C49 H49B 110.4
N7 C49 H49B 110.4
H49A C49 H49B 108.6
C51 C50 N7 114.6(4)
C51 C50 H50A 108.6
N7 C50 H50A 108.6
C51 C50 H50B 108.6
N7 C50 H50B 108.6
H50A C50 H50B 107.6
C56 C51 C52 117.2(5)
C56 C51 C50 122.0(5)
C52 C51 C50 120.9(5)
C53 C52 C51 121.7(6)
C53 C52 H52 119.2
C51 C52 H52 119.2
C52 C53 C54 120.2(7)
C52 C53 H53 119.9
C54 C53 H53 119.9
C55 C54 C53 119.8(6)
C55 C54 H54 120.1
C53 C54 H54 120.1
C54 C55 C56 119.9(6)
C54 C55 H55 120.0
C56 C55 H55 120.0
C51 C56 C55 121.1(6)
C51 C56 H56 119.5
C55 C56 H56 119.5
C58 C57 C62 119.2(5)
C58 C57 C38 118.1(5)
C62 C57 C38 122.8(5)
C57 C58 C59 120.3(6)
C57 C58 H58 119.9
C59 C58 H58 119.9
C60 C59 C58 120.5(7)
C60 C59 H59 119.7
C58 C59 H59 119.7
C59 C60 C61 119.7(6)
C59 C60 H60 120.2
C61 C60 H60 120.2
C60 C61 C62 121.1(6)
C60 C61 H61 119.5
C62 C61 H61 119.5
C61 C62 C57 119.2(6)
C61 C62 H62 120.4
C57 C62 H62 120.4
N8 C63 C66 100.9(5)
N8 C63 C37 112.5(5)
C66 C63 C37 115.0(4)
N8 C63 H63 109.4
C66 C63 H63 109.4
C37 C63 H63 109.4
O8 C64 N8 126.4(5)
O8 C64 C65 127.7(6)
N8 C64 C65 105.9(5)
C66 C65 C70 121.3(5)
C66 C65 C64 109.4(5)
C70 C65 C64 129.3(6)
C65 C66 C67 120.0(5)
C65 C66 C63 109.0(4)
C67 C66 C63 130.9(5)
C66 C67 C68 119.1(6)
C66 C67 H67 120.5
C68 C67 H67 120.5
C67 C68 C69 120.0(6)
C67 C68 H68 120.0
C69 C68 H68 120.0
C70 C69 C68 121.4(7)
C70 C69 H69 119.3
C68 C69 H69 119.3
C69 C70 C65 118.1(6)
C69 C70 H70 120.9
C65 C70 H70 120.9
O9 C71 H71A 109.5
O9 C71 H71B 109.5
H71A C71 H71B 109.5
O9 C71 H71C 109.5
H71A C71 H71C 109.5
H71B C71 H71C 109.5
O10 C72 H72A 109.5
O10 C72 H72B 109.5
H72A C72 H72B 109.5
O10 C72 H72C 109.5
H72A C72 H72C 109.5
H72B C72 H72C 109.5
O11 C73 H73A 109.5
O11 C73 H73B 109.5
H73A C73 H73B 109.5
O11 C73 H73C 109.5
H73A C73 H73C 109.5
H73B C73 H73C 109.5
O12 C74 H74A 109.5
O12 C74 H74B 109.5
H74A C74 H74B 109.5
O12 C74 H74C 109.5
H74A C74 H74C 109.5
H74B C74 H74C 109.5

loop_
_geom_bond_atom_site_label_1
_geom_bond_atom_site_label_2
_geom_bond_distance
Ni1 N2 1.853(4)
Ni1 N1 1.858(4)
Ni1 O2 1.862(4)
Ni1 N3 1.924(4)
Ni2 N6 1.853(4)
Ni2 N5 1.860(4)
Ni2 O6 1.864(4)
Ni2 N7 1.940(4)
O1 C1 1.215(6)
O2 C1 1.287(6)
O3 C10 1.238(6)
O4 C29 1.240(7)
O5 C36 1.215(7)
O6 C36 1.297(7)
O7 C45 1.227(7)
O8 C64 1.232(6)
O9 C71 1.345(12)
O9 H9 0.8200
O10 C72 1.389(13)
O10 H10 0.8200
O11 C73 1.293(14)
O11 H11A 0.8200
O12 C74 1.368(12)
O12 H12 0.8200
N1 C3 1.296(7)
N1 C2 1.478(6)
N2 C10 1.365(6)
N2 C9 1.402(7)
N3 C11 1.492(7)
N3 C14 1.497(7)
N3 C15 1.514(7)
N4 C29 1.342(8)
N4 C28 1.451(7)
N4 H4 0.73(8)
N5 C38 1.273(7)
N5 C37 1.479(6)
N6 C45 1.371(7)
N6 C44 1.402(7)
N7 C46 1.491(7)
N7 C49 1.505(8)
N7 C50 1.513(7)
N8 C64 1.338(8)
N8 C63 1.447(7)
N8 H8 0.78(7)
C1 C2 1.517(7)
C2 C28 1.563(7)
C2 H2 0.9800
C3 C4 1.451(7)
C3 C22 1.503(7)
C4 C5 1.416(8)
C4 C9 1.418(7)
C5 C6 1.365(8)
C5 H5 0.9300
C6 C7 1.381(9)
C6 H6 0.9300
C7 C8 1.372(8)
C7 H7 0.9300
C8 C9 1.406(7)
C8 H8A 0.9300
C10 C11 1.514(8)
C11 C12 1.522(8)
C11 H11 0.9800
C12 C13 1.432(10)
C12 H12A 0.9700
C12 H12B 0.9700
C13 C14 1.479(10)
C13 H13A 0.9700
C13 H13B 0.9700
C14 H14A 0.9700
C14 H14B 0.9700
C15 C16 1.520(8)
C15 H15A 0.9700
C15 H15B 0.9700
C16 C21 1.370(9)
C16 C17 1.382(9)
C17 C18 1.384(12)
C17 H17 0.9300
C18 C19 1.349(13)
C18 H18 0.9300
C19 C20 1.347(13)
C19 H19 0.9300
C20 C21 1.384(10)
C20 H20 0.9300
C21 H21 0.9300
C22 C23 1.383(8)
C22 C27 1.388(8)
C23 C24 1.396(8)
C23 H23 0.9300
C24 C25 1.387(10)
C24 H24 0.9300
C25 C26 1.385(10)
C25 H25 0.9300
C26 C27 1.355(8)
C26 H26 0.9300
C27 H27 0.9300
C28 C31 1.514(8)
C28 H28 0.9800
C29 C30 1.466(9)
C30 C35 1.371(10)
C30 C31 1.381(9)
C31 C32 1.381(8)
C32 C33 1.402(11)
C32 H32 0.9300
C33 C34 1.354(13)
C33 H33 0.9300
C34 C35 1.382(12)
C34 H34 0.9300
C35 H35 0.9300
C36 C37 1.513(8)
C37 C63 1.558(8)
C37 H37 0.9800
C38 C39 1.472(7)
C38 C57 1.509(7)
C39 C40 1.400(8)
C39 C44 1.415(7)
C40 C41 1.355(9)
C40 H40 0.9300
C41 C42 1.361(11)
C41 H41 0.9300
C42 C43 1.372(10)
C42 H42 0.9300
C43 C44 1.396(8)
C43 H43 0.9300
C45 C46 1.511(8)
C46 C47 1.512(10)
C46 H46 0.9800
C47 C48 1.463(13)
C47 H47A 0.9700
C47 H47B 0.9700
C48 C49 1.458(12)
C48 H48A 0.9700
C48 H48B 0.9700
C49 H49A 0.9700
C49 H49B 0.9700
C50 C51 1.513(7)
C50 H50A 0.9700
C50 H50B 0.9700
C51 C56 1.372(8)
C51 C52 1.395(8)
C52 C53 1.348(9)
C52 H52 0.9300
C53 C54 1.371(11)
C53 H53 0.9300
C54 C55 1.361(11)
C54 H54 0.9300
C55 C56 1.381(10)
C55 H55 0.9300
C56 H56 0.9300
C57 C58 1.380(8)
C57 C62 1.392(8)
C58 C59 1.389(9)
C58 H58 0.9300
C59 C60 1.352(11)
C59 H59 0.9300
C60 C61 1.376(11)
C60 H60 0.9300
C61 C62 1.382(9)
C61 H61 0.9300
C62 H62 0.9300
C63 C66 1.516(8)
C63 H63 0.9800
C64 C65 1.464(8)
C65 C66 1.363(8)
C65 C70 1.405(8)
C66 C67 1.383(7)
C67 C68 1.385(10)
C67 H67 0.9300
C68 C69 1.388(11)
C68 H68 0.9300
C69 C70 1.351(10)
C69 H69 0.9300
C70 H70 0.9300
C71 H71A 0.9600
C71 H71B 0.9600
C71 H71C 0.9600
C72 H72A 0.9600
C72 H72B 0.9600
C72 H72C 0.9600
C73 H73A 0.9600
C73 H73B 0.9600
C73 H73C 0.9600
C74 H74A 0.9600
C74 H74B 0.9600
C74 H74C 0.9600

loop_
_geom_hbond_atom_site_label_D
_geom_hbond_atom_site_label_H
_geom_hbond_atom_site_label_A
_geom_hbond_distance_DH
_geom_hbond_distance_HA
_geom_hbond_distance_DA
_geom_hbond_angle_DHA
_geom_hbond_site_symmetry_A
N8 H8 O7 0.78(7) 2.14(7) 2.884(7) 162(7) 1_554
N4 H4 O3 0.73(8) 2.23(8) 2.952(7) 167(8) 1_556
C50 H50B O6 0.97 2.31 2.851(7) 114.7 .
C43 H43 O7 0.93 2.02 2.686(8) 126.8 .
C28 H28 O11 0.98 2.46 3.271(11) 139.8 .
C15 H15A O2 0.97 2.27 2.822(7) 115.4 .
C12 H12B O1 0.97 2.59 3.293(7) 129.0 1_554
C8 H8A O3 0.93 2.19 2.773(7) 119.7 .
O12 H12 O4 0.82 2.05 2.841(9) 163.6 1_554
O11 H11A O2 0.82 2.31 3.120(11) 167.9 1_655
O11 H11A O1 0.82 2.22 2.840(10) 132.6 1_655
O10 H10 O8 0.82 1.92 2.736(8) 178.0 1_656
O9 H9 O5 0.82 2.05 2.869(8) 175.3 1_556
N8 H8 O7 0.78(7) 2.14(7) 2.884(7) 162(7) 1_554
N4 H4 O3 0.73(8) 2.23(8) 2.952(7) 167(8) 1_556
C50 H50B O6 0.97 2.31 2.851(7) 114.7 .
C43 H43 O7 0.93 2.02 2.686(8) 126.8 .
C28 H28 O11 0.98 2.46 3.271(11) 139.8 .
C15 H15A O2 0.97 2.27 2.822(7) 115.4 .
C12 H12B O1 0.97 2.59 3.293(7) 129.0 1_554
C8 H8A O3 0.93 2.19 2.773(7) 119.7 .

loop_
_geom_torsion_atom_site_label_1
_geom_torsion_atom_site_label_2
_geom_torsion_atom_site_label_3
_geom_torsion_atom_site_label_4
_geom_torsion
N1 Ni1 O2 C1 -7.6(4)
N3 Ni1 O2 C1 171.5(4)
N5 Ni2 O6 C36 -8.5(4)
N7 Ni2 O6 C36 173.5(4)
N2 Ni1 N1 C3 17.1(5)
O2 Ni1 N1 C3 -156.7(5)
N2 Ni1 N1 C2 -170.5(3)
O2 Ni1 N1 C2 15.7(3)
N1 Ni1 N2 C10 160.8(4)
N3 Ni1 N2 C10 -18.7(4)
N1 Ni1 N2 C9 -21.8(4)
N3 Ni1 N2 C9 158.7(4)
N6 Ni2 N5 C38 22.9(5)
O6 Ni2 N5 C38 -154.9(5)
N6 Ni2 N5 C37 -165.9(3)
O6 Ni2 N5 C37 16.3(3)
N5 Ni2 N6 C45 167.7(4)
N7 Ni2 N6 C45 -14.5(4)
N5 Ni2 N6 C44 -13.1(5)
N7 Ni2 N6 C44 164.8(5)
Ni1 O2 C1 O1 178.8(5)
Ni1 O2 C1 C2 -2.6(6)
C3 N1 C2 C1 153.3(5)
Ni1 N1 C2 C1 -19.7(5)
C3 N1 C2 C28 -85.4(6)
Ni1 N1 C2 C28 101.6(4)
O1 C1 C2 N1 -166.8(5)
O2 C1 C2 N1 14.5(6)
O1 C1 C2 C28 70.9(6)
O2 C1 C2 C28 -107.8(5)
C2 N1 C3 C4 -178.4(4)
Ni1 N1 C3 C4 -6.6(7)
C2 N1 C3 C22 -1.9(7)
Ni1 N1 C3 C22 169.9(4)
N1 C3 C4 C5 171.3(5)
C22 C3 C4 C5 -5.3(7)
N1 C3 C4 C9 -5.1(8)
C22 C3 C4 C9 178.3(5)
C9 C4 C5 C6 1.7(9)
C3 C4 C5 C6 -174.9(6)
C4 C5 C6 C7 0.8(10)
C5 C6 C7 C8 -2.8(11)
C6 C7 C8 C9 2.3(10)
C10 N2 C9 C8 19.7(8)
Ni1 N2 C9 C8 -157.5(4)
C10 N2 C9 C4 -165.7(5)
Ni1 N2 C9 C4 17.1(7)
C7 C8 C9 N2 175.1(6)
C7 C8 C9 C4 0.3(9)
C5 C4 C9 N2 -177.0(5)
C3 C4 C9 N2 -0.6(8)
C5 C4 C9 C8 -2.2(8)
C3 C4 C9 C8 174.2(5)
C9 N2 C10 O3 17.7(9)
Ni1 N2 C10 O3 -164.9(5)
C9 N2 C10 C11 -162.3(5)
Ni1 N2 C10 C11 15.1(6)
C14 N3 C11 C10 104.4(5)
C15 N3 C11 C10 -134.1(5)
Ni1 N3 C11 C10 -12.8(5)
C14 N3 C11 C12 -16.2(6)
C15 N3 C11 C12 105.2(6)
Ni1 N3 C11 C12 -133.5(5)
O3 C10 C11 N3 179.2(5)
N2 C10 C11 N3 -0.9(7)
O3 C10 C11 C12 -62.3(7)
N2 C10 C11 C12 117.6(5)
N3 C11 C12 C13 6.5(9)
C10 C11 C12 C13 -114.2(8)
C11 C12 C13 C14 6.2(11)
C12 C13 C14 N3 -16.5(10)
C11 N3 C14 C13 20.0(7)
C15 N3 C14 C13 -100.6(7)
Ni1 N3 C14 C13 137.1(6)
C11 N3 C15 C16 -60.0(6)
C14 N3 C15 C16 57.6(6)
Ni1 N3 C15 C16 179.3(4)
N3 C15 C16 C21 89.4(7)
N3 C15 C16 C17 -93.1(7)
C21 C16 C17 C18 -2.2(11)
C15 C16 C17 C18 -179.8(7)
C16 C17 C18 C19 1.8(13)
C17 C18 C19 C20 0.0(13)
C18 C19 C20 C21 -1.4(12)
C17 C16 C21 C20 0.9(10)
C15 C16 C21 C20 178.5(6)
C19 C20 C21 C16 0.9(11)
N1 C3 C22 C23 -84.8(6)
C4 C3 C22 C23 91.9(6)
N1 C3 C22 C27 98.8(6)
C4 C3 C22 C27 -84.5(6)
C27 C22 C23 C24 2.1(8)
C3 C22 C23 C24 -174.3(5)
C22 C23 C24 C25 -1.8(9)
C23 C24 C25 C26 1.0(10)
C24 C25 C26 C27 -0.5(10)
C25 C26 C27 C22 0.8(9)
C23 C22 C27 C26 -1.6(8)
C3 C22 C27 C26 174.7(5)
C29 N4 C28 C31 -3.4(6)
C29 N4 C28 C2 118.6(5)
N1 C2 C28 N4 171.6(4)
C1 C2 C28 N4 -68.7(5)
N1 C2 C28 C31 -74.5(5)
C1 C2 C28 C31 45.3(6)
C28 N4 C29 O4 -179.7(5)
C28 N4 C29 C30 2.8(7)
O4 C29 C30 C35 0.2(11)
N4 C29 C30 C35 177.6(7)
O4 C29 C30 C31 -178.2(6)
N4 C29 C30 C31 -0.9(7)
C35 C30 C31 C32 -2.2(10)
C29 C30 C31 C32 176.5(5)
C35 C30 C31 C28 -179.8(6)
C29 C30 C31 C28 -1.2(6)
N4 C28 C31 C30 2.6(6)
C2 C28 C31 C30 -116.4(5)
N4 C28 C31 C32 -174.7(6)
C2 C28 C31 C32 66.3(8)
C30 C31 C32 C33 0.9(10)
C28 C31 C32 C33 177.9(7)
C31 C32 C33 C34 0.5(13)
C32 C33 C34 C35 -0.7(16)
C31 C30 C35 C34 2.0(12)
C29 C30 C35 C34 -176.3(8)
C33 C34 C35 C30 -0.6(15)
Ni2 O6 C36 O5 179.5(5)
Ni2 O6 C36 C37 -1.6(6)
C38 N5 C37 C36 151.6(5)
Ni2 N5 C37 C36 -20.1(5)
C38 N5 C37 C63 -86.3(6)
Ni2 N5 C37 C63 101.9(4)
O5 C36 C37 N5 -167.0(5)
O6 C36 C37 N5 14.1(6)
O5 C36 C37 C63 72.7(7)
O6 C36 C37 C63 -106.3(5)
C37 N5 C38 C39 171.5(5)
Ni2 N5 C38 C39 -18.1(7)
C37 N5 C38 C57 -10.3(7)
Ni2 N5 C38 C57 160.1(4)
N5 C38 C39 C40 -178.2(6)
C57 C38 C39 C40 3.6(8)
N5 C38 C39 C44 -2.7(9)
C57 C38 C39 C44 179.0(5)
C44 C39 C40 C41 -1.5(11)
C38 C39 C40 C41 174.2(7)
C39 C40 C41 C42 -2.2(13)
C40 C41 C42 C43 2.8(15)
C41 C42 C43 C44 0.3(16)
C42 C43 C44 N6 172.9(8)
C42 C43 C44 C39 -3.9(12)
C45 N6 C44 C43 1.8(9)
Ni2 N6 C44 C43 -177.4(6)
C45 N6 C44 C39 178.4(6)
Ni2 N6 C44 C39 -0.8(8)
C40 C39 C44 C43 4.4(9)
C38 C39 C44 C43 -171.0(6)
C40 C39 C44 N6 -172.4(6)
C38 C39 C44 N6 12.2(9)
C44 N6 C45 O7 16.2(10)
Ni2 N6 C45 O7 -164.6(6)
C44 N6 C45 C46 -161.4(5)
Ni2 N6 C45 C46 17.9(7)
C49 N7 C46 C45 116.2(6)
C50 N7 C46 C45 -120.0(6)
Ni2 N7 C46 C45 0.2(6)
C49 N7 C46 C47 -4.5(7)
C50 N7 C46 C47 119.2(6)
Ni2 N7 C46 C47 -120.5(5)
O7 C45 C46 N7 170.7(5)
N6 C45 C46 N7 -11.5(8)
O7 C45 C46 C47 -70.4(8)
N6 C45 C46 C47 107.4(7)
N7 C46 C47 C48 21.0(10)
C45 C46 C47 C48 -100.4(9)
C46 C47 C48 C49 -30.1(12)
C47 C48 C49 N7 27.8(11)
C46 N7 C49 C48 -13.9(8)
C50 N7 C49 C48 -137.1(8)
Ni2 N7 C49 C48 102.8(7)
C46 N7 C50 C51 -58.6(7)
C49 N7 C50 C51 61.0(6)
Ni2 N7 C50 C51 -179.1(4)
N7 C50 C51 C56 -88.6(7)
N7 C50 C51 C52 91.6(7)
C56 C51 C52 C53 3.8(10)
C50 C51 C52 C53 -176.5(6)
C51 C52 C53 C54 0.0(11)
C52 C53 C54 C55 -2.1(11)
C53 C54 C55 C56 0.3(11)
C52 C51 C56 C55 -5.6(10)
C50 C51 C56 C55 174.7(6)
C54 C55 C56 C51 3.7(11)
N5 C38 C57 C58 -86.4(7)
C39 C38 C57 C58 91.9(7)
N5 C38 C57 C62 92.9(7)
C39 C38 C57 C62 -88.8(6)
C62 C57 C58 C59 1.4(10)
C38 C57 C58 C59 -179.3(6)
C57 C58 C59 C60 -0.4(12)
C58 C59 C60 C61 0.1(12)
C59 C60 C61 C62 -0.8(12)
C60 C61 C62 C57 1.8(10)
C58 C57 C62 C61 -2.1(9)
C38 C57 C62 C61 178.7(6)
C64 N8 C63 C66 -0.2(7)
C64 N8 C63 C37 122.8(6)
N5 C37 C63 N8 162.0(5)
C36 C37 C63 N8 -78.5(6)
N5 C37 C63 C66 -83.3(6)
C36 C37 C63 C66 36.3(6)
C63 N8 C64 O8 178.1(6)
C63 N8 C64 C65 -2.1(7)
O8 C64 C65 C66 -176.4(6)
N8 C64 C65 C66 3.8(7)
O8 C64 C65 C70 0.7(11)
N8 C64 C65 C70 -179.1(6)
C70 C65 C66 C67 -2.8(9)
C64 C65 C66 C67 174.6(5)
C70 C65 C66 C63 178.6(5)
C64 C65 C66 C63 -4.0(6)
N8 C63 C66 C65 2.7(6)
C37 C63 C66 C65 -118.6(5)
N8 C63 C66 C67 -175.7(6)
C37 C63 C66 C67 63.0(8)
C65 C66 C67 C68 2.5(9)
C63 C66 C67 C68 -179.3(6)
C66 C67 C68 C69 0.0(11)
C67 C68 C69 C70 -2.3(11)
C68 C69 C70 C65 2.0(11)
C66 C65 C70 C69 0.5(9)
C64 C65 C70 C69 -176.3(6)
